data_4306603
loop_
_publ_author_name
'Diptikanta Swain'
'Tayur N. Guru Row'

_publ_contact_author_address
;
Solid State and Structural Chemistry Unit
Indian Institute of Science
Bangalore 560 012. Karnataka.
INDIA.
;
_publ_contact_author_email ssctng@sscu.iisc.ernet.in
_publ_contact_author_fax '(91)803601310 '
_publ_contact_author_name
;
 'Prof. T. N. Guru Row'
;
_publ_contact_author_phone (91)802932796
_publ_section_title
;
In Situ Crystallography of KHSO4: Probing the Kinetic Pathway for the
Evolution of a Pyrolysis Reaction in the Crystalline State
;
_journal_name_full 'Inorganic Chemistry'
_journal_page_first 8613
_journal_page_last 8615
_journal_paper_doi 10.1021/ic801426f
_journal_volume 47
_journal_year 2008
_chemical_compound_source 'see text'
_chemical_formula_moiety 'O7 S2, 2(K)'
_chemical_formula_sum 'K2 O7 S2'
_chemical_formula_weight 254.34
_chemical_name_systematic ?
_space_group_IT_number 15
_symmetry_cell_setting monoclinic
_symmetry_Int_Tables_number 15
_symmetry_space_group_name_Hall '-C 2yc'
_symmetry_space_group_name_H-M 'C 1 2/c 1'
_atom_sites_solution_primary direct
_atom_sites_solution_secondary difmap
_cell_angle_alpha 90.00
_cell_angle_beta 92.65(3)
_cell_angle_gamma 90.00
_cell_formula_units_Z 4
_cell_length_a 12.454(2)
_cell_length_b 7.3255(11)
_cell_length_c 7.2985(10)
_cell_measurement_reflns_used 563
_cell_measurement_temperature 485(2)
_cell_measurement_theta_max 25.369
_cell_measurement_theta_min 0.9639
_cell_volume 665.14(17)
_computing_cell_refinement 'Bruker SMART V5.628, (Bruker, 2004)'
_computing_data_collection 'Bruker SMART V5.628, (Bruker, 2004)'
_computing_data_reduction 'Bruker SAINT V6.45a, (Bruker, 2004)'
_computing_molecular_graphics 'DIAMOND. version 2.1c (Brandenburg, K. 1999)'
_computing_publication_material 'PLATON (Spek, 1990)'
_computing_structure_refinement 'SHELXL-97 (Sheldrick, 1997)'
_computing_structure_solution 'SHELXTL V6.14 (Bruker, 2000)'
_diffrn_ambient_temperature 485(2)
_diffrn_measured_fraction_theta_full 0.980
_diffrn_measured_fraction_theta_max 0.874
_diffrn_measurement_device_type 'Bruker SMART CCD area detector'
_diffrn_measurement_method '\f and \w scans'
_diffrn_radiation_monochromator graphite
_diffrn_radiation_source 'fine-focus sealed tube'
_diffrn_radiation_type MoK\a
_diffrn_radiation_wavelength 0.71073
_diffrn_reflns_av_R_equivalents 0.0950
_diffrn_reflns_av_sigmaI/netI 0.0870
_diffrn_reflns_limit_h_max 16
_diffrn_reflns_limit_h_min -16
_diffrn_reflns_limit_k_max 9
_diffrn_reflns_limit_k_min -9
_diffrn_reflns_limit_l_max 9
_diffrn_reflns_limit_l_min -9
_diffrn_reflns_number 3190
_diffrn_reflns_reduction_process
;
;
_diffrn_reflns_theta_full 25.00
_diffrn_reflns_theta_max 28.64
_diffrn_reflns_theta_min 3.23
_diffrn_standards_number 0
_exptl_absorpt_coefficient_mu 2.040
_exptl_absorpt_correction_T_max 0.8220
_exptl_absorpt_correction_T_min 0.6858
_exptl_absorpt_correction_type multi-scan
_exptl_absorpt_process_details 'SADABS, (Sheldrick, 1996)'
_exptl_crystal_colour colourless
_exptl_crystal_density_diffrn 2.540
_exptl_crystal_density_method 'Not Measured'
_exptl_crystal_description block
_exptl_crystal_F_000 504
_exptl_crystal_size_max 0.20
_exptl_crystal_size_mid 0.15
_exptl_crystal_size_min 0.10
_refine_diff_density_max 0.511
_refine_diff_density_min -0.413
_refine_diff_density_rms 0.118
_refine_ls_extinction_method none
_refine_ls_goodness_of_fit_ref 1.043
_refine_ls_matrix_type full
_refine_ls_number_parameters 51
_refine_ls_number_reflns 742
_refine_ls_number_restraints 0
_refine_ls_restrained_S_all 1.043
_refine_ls_R_factor_all 0.1956
_refine_ls_R_factor_gt 0.0956
_refine_ls_shift/su_max 0.000
_refine_ls_shift/su_mean 0.000
_refine_ls_structure_factor_coef Fsqd
_refine_ls_weighting_details 'calc w=1/[\s^2^(Fo^2^)+(0.0475P)^2^+0.0000P] where P=(Fo^2^+2Fc^2^)/3'
_refine_ls_weighting_scheme calc
_refine_ls_wR_factor_gt 0.1182
_refine_ls_wR_factor_ref 0.1396
_reflns_number_gt 405
_reflns_number_total 742
_reflns_threshold_expression >2sigma(I)
_cod_data_source_file ic801426f_si_001_1.cif
_cod_data_source_block K2S2O7_485K
_cod_depositor_comments
;
The following automatic conversions were performed:
'_symmetry_cell_setting' value 'Monoclinic' changed to 'monoclinic'
according to '/home/saulius/struct/CIF-dictionaries/cif_core.dic'
dictionary named 'cif_core.dic' version 2.4.1 from 2010-06-29.

Automatic conversion script
Id: cif_fix_enum 1527 2010-12-29 10:47:43Z saulius 
;
_cod_original_cell_volume 665.13(17)
_cod_original_sg_symbol_H-M 'C 2/c'
_cod_database_code 4306603

loop_
_symmetry_equiv_pos_as_xyz
'x, y, z'
'-x, y, -z+1/2'
'x+1/2, y+1/2, z'
'-x+1/2, y+1/2, -z+1/2'
'-x, -y, -z'
'x, -y, z-1/2'
'-x+1/2, -y+1/2, -z'
'x+1/2, -y+1/2, z-1/2'

loop_
_atom_site_label
_atom_site_type_symbol
_atom_site_fract_x
_atom_site_fract_y
_atom_site_fract_z
_atom_site_U_iso_or_equiv
_atom_site_adp_type
_atom_site_occupancy
_atom_site_symmetry_multiplicity
_atom_site_calc_flag
_atom_site_refinement_flags
_atom_site_disorder_assembly
_atom_site_disorder_group
K1 K 0.35370(13) 0.8446(3) 0.1488(2) 0.0427(6) Uani 1 1 d . . .
S1 S 0.39879(13) 0.3157(2) 0.1435(3) 0.0275(5) Uani 1 1 d . . .
O1 O 0.5000 0.4178(8) 0.2500 0.0278(17) Uani 1 2 d S . .
O2 O 0.3515(4) 0.2020(7) 0.2781(7) 0.0410(14) Uani 1 1 d . . .
O3 O 0.4423(4) 0.2116(7) -0.0019(7) 0.0454(16) Uani 1 1 d . . .
O4 O 0.3337(4) 0.4651(7) 0.0876(8) 0.0485(16) Uani 1 1 d . . .

loop_
_atom_site_aniso_label
_atom_site_aniso_U_11
_atom_site_aniso_U_22
_atom_site_aniso_U_33
_atom_site_aniso_U_23
_atom_site_aniso_U_13
_atom_site_aniso_U_12
K1 0.0504(12) 0.0440(11) 0.0340(13) -0.0087(9) 0.0062(9) -0.0074(9)
S1 0.0294(9) 0.0251(9) 0.0284(11) -0.0006(9) 0.0047(8) 0.0027(9)
O1 0.032(4) 0.016(3) 0.035(5) 0.000 -0.005(3) 0.000
O2 0.046(3) 0.038(3) 0.040(3) 0.007(3) 0.011(3) -0.019(3)
O3 0.045(3) 0.054(4) 0.038(4) -0.021(3) 0.010(3) 0.007(3)
O4 0.043(3) 0.039(3) 0.063(5) 0.005(3) -0.006(3) 0.013(3)

loop_
_atom_type_symbol
_atom_type_description
_atom_type_scat_dispersion_real
_atom_type_scat_dispersion_imag
_atom_type_scat_source
S S 0.1246 0.1234 'International Tables Vol C Tables 4.2.6.8 and 6.1.1.4'
O O 0.0106 0.0060 'International Tables Vol C Tables 4.2.6.8 and 6.1.1.4'
K K 0.2009 0.2494 'International Tables Vol C Tables 4.2.6.8 and 6.1.1.4'

loop_
_geom_angle_atom_site_label_1
_geom_angle_atom_site_label_2
_geom_angle_atom_site_label_3
_geom_angle
_geom_angle_site_symmetry_1
_geom_angle_site_symmetry_3
_geom_angle_publ_flag
O2 K1 O3 151.99(17) 6_565 6_566 ?
O2 K1 O2 117.03(16) 6_565 1_565 ?
O3 K1 O2 80.62(16) 6_566 1_565 ?
O2 K1 O4 73.92(17) 6_565 . ?
O3 K1 O4 91.59(17) 6_566 . ?
O2 K1 O4 167.72(17) 1_565 . ?
O2 K1 O3 64.80(15) 6_565 5_665 ?
O3 K1 O3 90.04(16) 6_566 5_665 ?
O2 K1 O3 106.73(15) 1_565 5_665 ?
O4 K1 O3 82.60(16) . 5_665 ?
O2 K1 O2 99.96(14) 6_565 4 ?
O3 K1 O2 95.54(16) 6_566 4 ?
O2 K1 O2 105.06(12) 1_565 4 ?
O4 K1 O2 66.01(14) . 4 ?
O3 K1 O2 148.20(16) 5_665 4 ?
O2 K1 O3 75.27(15) 6_565 1_565 ?
O3 K1 O3 108.71(16) 6_566 1_565 ?
O2 K1 O3 47.11(13) 1_565 1_565 ?
O4 K1 O3 145.17(16) . 1_565 ?
O3 K1 O3 69.78(16) 5_665 1_565 ?
O2 K1 O3 136.01(15) 4 1_565 ?
O2 K1 O4 62.63(15) 6_565 7_565 ?
O3 K1 O4 145.38(17) 6_566 7_565 ?
O2 K1 O4 75.62(16) 1_565 7_565 ?
O4 K1 O4 106.88(13) . 7_565 ?
O3 K1 O4 120.65(16) 5_665 7_565 ?
O2 K1 O4 67.42(14) 4 7_565 ?
O3 K1 O4 72.08(14) 1_565 7_565 ?
O2 K1 O4 130.83(16) 6_565 4 ?
O3 K1 O4 76.04(15) 6_566 4 ?
O2 K1 O4 61.35(13) 1_565 4 ?
O4 K1 O4 107.67(14) . 4 ?
O3 K1 O4 162.68(14) 5_665 4 ?
O2 K1 O4 45.80(14) 4 4 ?
O3 K1 O4 104.62(13) 1_565 4 ?
O4 K1 O4 70.58(10) 7_565 4 ?
O2 K1 S1 96.13(13) 6_565 1_565 ?
O3 K1 S1 95.74(12) 6_566 1_565 ?
O2 K1 S1 23.02(10) 1_565 1_565 ?
O4 K1 S1 169.26(14) . 1_565 ?
O3 K1 S1 89.53(12) 5_665 1_565 ?
O2 K1 S1 120.83(11) 4 1_565 ?
O3 K1 S1 24.17(9) 1_565 1_565 ?
O4 K1 S1 70.95(11) 7_565 1_565 ?
O4 K1 S1 81.80(10) 4 1_565 ?
O2 K1 S1 116.54(12) 6_565 4 ?
O3 K1 S1 85.47(11) 6_566 4 ?
O2 K1 S1 83.62(10) 1_565 4 ?
O4 K1 S1 86.32(11) . 4 ?
O3 K1 S1 167.92(14) 5_665 4 ?
O2 K1 S1 22.48(10) 4 4 ?
O3 K1 S1 122.29(11) 1_565 4 ?
O4 K1 S1 67.31(11) 7_565 4 ?
O4 K1 S1 23.32(10) 4 4 ?
S1 K1 S1 102.06(6) 1_565 4 ?
O2 K1 K1 51.30(11) 6_565 7_565 ?
O3 K1 K1 138.54(14) 6_566 7_565 ?
O2 K1 K1 123.53(14) 1_565 7_565 ?
O4 K1 K1 57.77(12) . 7_565 ?
O3 K1 K1 110.42(12) 5_665 7_565 ?
O2 K1 K1 48.65(11) 4 7_565 ?
O3 K1 K1 112.11(14) 1_565 7_565 ?
O4 K1 K1 49.10(11) 7_565 7_565 ?
O4 K1 K1 86.90(11) 4 7_565 ?
S1 K1 K1 119.18(9) 1_565 7_565 ?
S1 K1 K1 66.94(6) 4 7_565 ?
O4 S1 O3 115.5(4) . . ?
O4 S1 O2 113.6(3) . . ?
O3 S1 O2 112.2(3) . . ?
O4 S1 O1 101.7(3) . . ?
O3 S1 O1 106.7(2) . . ?
O2 S1 O1 105.8(3) . . ?
O4 S1 K1 132.7(2) . 1_545 ?
O3 S1 K1 63.2(2) . 1_545 ?
O2 S1 K1 49.3(2) . 1_545 ?
O1 S1 K1 124.6(2) . 1_545 ?
O4 S1 K1 64.5(2) . 4_545 ?
O3 S1 K1 135.9(2) . 4_545 ?
O2 S1 K1 49.0(2) . 4_545 ?
O1 S1 K1 116.62(11) . 4_545 ?
K1 S1 K1 84.74(5) 1_545 4_545 ?
S1 O1 S1 125.5(4) . 2_655 ?
S1 O2 K1 140.0(3) . 6_566 ?
S1 O2 K1 107.7(3) . 1_545 ?
K1 O2 K1 102.64(17) 6_566 1_545 ?
S1 O2 K1 108.5(3) . 4_545 ?
K1 O2 K1 80.04(14) 6_566 4_545 ?
K1 O2 K1 115.69(16) 1_545 4_545 ?
S1 O3 K1 127.9(3) . 6_565 ?
S1 O3 K1 137.2(3) . 5_665 ?
K1 O3 K1 87.48(14) 6_565 5_665 ?
S1 O3 K1 92.6(2) . 1_545 ?
K1 O3 K1 93.69(16) 6_565 1_545 ?
K1 O3 K1 110.22(16) 5_665 1_545 ?
S1 O4 K1 132.3(3) . . ?
S1 O4 K1 154.1(3) . 7_565 ?
K1 O4 K1 73.12(13) . 7_565 ?
S1 O4 K1 92.2(3) . 4_545 ?
K1 O4 K1 103.68(17) . 4_545 ?
K1 O4 K1 84.81(12) 7_565 4_545 ?

loop_
_geom_bond_atom_site_label_1
_geom_bond_atom_site_label_2
_geom_bond_distance
_geom_bond_site_symmetry_2
_geom_bond_publ_flag
K1 O2 2.726(6) 6_565 ?
K1 O3 2.761(6) 6_566 ?
K1 O2 2.783(5) 1_565 ?
K1 O4 2.825(5) . ?
K1 O3 2.833(5) 5_665 ?
K1 O2 2.834(5) 4 ?
K1 O3 3.125(6) 1_565 ?
K1 O4 3.162(6) 7_565 ?
K1 O4 3.216(6) 4 ?
K1 S1 3.497(3) 1_565 ?
K1 S1 3.560(2) 4 ?
K1 K1 3.577(4) 7_565 ?
S1 O4 1.410(5) . ?
S1 O3 1.433(5) . ?
S1 O2 1.435(5) . ?
S1 O1 1.631(3) . ?
S1 K1 3.497(3) 1_545 ?
S1 K1 3.560(2) 4_545 ?
O1 S1 1.631(3) 2_655 ?
O2 K1 2.726(6) 6_566 ?
O2 K1 2.783(5) 1_545 ?
O2 K1 2.834(5) 4_545 ?
O3 K1 2.761(6) 6_565 ?
O3 K1 2.833(5) 5_665 ?
O3 K1 3.125(6) 1_545 ?
O4 K1 3.162(6) 7_565 ?
O4 K1 3.216(6) 4_545 ?
